data_1565005
loop_
_publ_author_name
'Akopov, Georgiy'
'Hewage, Nethmi'
'Yox, Philip'
'Viswanathan , Gayatri'
'Lee, Shannon'
'Hulsebosch, Liam'
'Cady, Sarah'
'Paterson, Alexander L.'
'Perras, Fr\'ed\'eric A.'
'Xu, Wenqian'
'Wu, Kui'
'Mudryk, Yaroslav'
'Kovnir, Kirill'

_publ_section_title
;
 &#x000D; Synthesis-Enabled Exploration of Chiral and Polar Multivalent
 Quaternary Sulfides&#x000D;
;
_journal_name_full 'Chemical Science'
_journal_paper_doi 10.1039/D1SC03685H
_journal_year 2021
_chemical_formula_sum 'Au0.96 La3 S7 Si'
_chemical_formula_weight 857.34
_space_group_crystal_system hexagonal
_space_group_IT_number 173
_space_group_name_Hall 'P 6c'
_space_group_name_H-M_alt 'P 63'
_audit_creation_method SHELXL-2018/3
_audit_update_record
;
2021-09-26 deposited with the CCDC.	2021-10-18 downloaded from the CCDC.
;
_cell_angle_alpha 90
_cell_angle_beta 90
_cell_angle_gamma 120
_cell_formula_units_Z 2
_cell_length_a 10.3804(15)
_cell_length_b 10.3804(15)
_cell_length_c 5.8250(14)
_cell_measurement_reflns_used 9994
_cell_measurement_temperature 100(2)
_cell_measurement_theta_max 33.18
_cell_measurement_theta_min 2.27
_cell_volume 543.57(17)
_computing_structure_refinement 'SHELXL-2018/3 (Sheldrick, 2018)'
_computing_structure_solution 'SHELXT 2014/5 (Sheldrick, 2014)'
_diffrn_ambient_temperature 100(2)
_diffrn_measured_fraction_theta_full 0.997
_diffrn_measured_fraction_theta_max 0.999
_diffrn_measurement_device_type 'Bruker APEX III CMOS area-detector'
_diffrn_measurement_method 'profile data from \w scans'
_diffrn_radiation_type MoK\a
_diffrn_radiation_wavelength 0.71073
_diffrn_reflns_av_R_equivalents 0.0436
_diffrn_reflns_av_unetI/netI 0.0237
_diffrn_reflns_Laue_measured_fraction_full 0.997
_diffrn_reflns_Laue_measured_fraction_max 0.999
_diffrn_reflns_limit_h_max 15
_diffrn_reflns_limit_h_min -15
_diffrn_reflns_limit_k_max 15
_diffrn_reflns_limit_k_min -15
_diffrn_reflns_limit_l_max 8
_diffrn_reflns_limit_l_min -8
_diffrn_reflns_number 12874
_diffrn_reflns_point_group_measured_fraction_full 0.988
_diffrn_reflns_point_group_measured_fraction_max 0.993
_diffrn_reflns_theta_full 25.242
_diffrn_reflns_theta_max 33.157
_diffrn_reflns_theta_min 3.926
_diffrn_source 'fine-focus sealed tube'
_exptl_absorpt_coefficient_mu 25.789
_exptl_absorpt_correction_T_max 0.747
_exptl_absorpt_correction_T_min 0.579
_exptl_absorpt_correction_type multi-scan
_exptl_absorpt_process_details SADABS
_exptl_crystal_colour gold
_exptl_crystal_density_diffrn 5.238
_exptl_crystal_description block
_exptl_crystal_F_000 745
_exptl_crystal_size_max 0.072
_exptl_crystal_size_mid 0.039
_exptl_crystal_size_min 0.029
_refine_diff_density_max 1.814
_refine_diff_density_min -0.746
_refine_diff_density_rms 0.168
_refine_ls_abs_structure_details
;
 Refined as an inversion twin.
;
_refine_ls_abs_structure_Flack 0.012(6)
_refine_ls_extinction_coef 0.00278(13)
_refine_ls_extinction_expression Fc^*^=kFc[1+0.001xFc^2^\l^3^/sin(2\q)]^-1/4^
_refine_ls_extinction_method 'SHELXL-2018/3 (Sheldrick 2018)'
_refine_ls_goodness_of_fit_ref 0.967
_refine_ls_hydrogen_treatment undef
_refine_ls_matrix_type full
_refine_ls_number_parameters 39
_refine_ls_number_reflns 1372
_refine_ls_number_restraints 0
_refine_ls_restrained_S_all 0.967
_refine_ls_R_factor_all 0.0150
_refine_ls_R_factor_gt 0.0127
_refine_ls_shift/su_max 0.000
_refine_ls_shift/su_mean 0.000
_refine_ls_structure_factor_coef Fsqd
_refine_ls_weighting_details 'w=1/[\s^2^(Fo^2^)+(0.0071P)^2^] where P=(Fo^2^+2Fc^2^)/3'
_refine_ls_weighting_scheme calc
_refine_ls_wR_factor_gt 0.0247
_refine_ls_wR_factor_ref 0.0250
_reflns_Friedel_coverage 0.837
_reflns_Friedel_fraction_full 0.976
_reflns_Friedel_fraction_max 0.986
_reflns_number_gt 1302
_reflns_number_total 1372
_reflns_threshold_expression 'I > 2\s(I)'
_cod_data_source_file d1sc03685h2.cif
_cod_data_source_block GA1625_La6Au2Si2S14
_cod_original_cell_volume 543.6(2)
_cod_database_code 1565005
_shelx_shelxl_version_number 2018/3
_shelx_space_group_comment
;
The symmetry employed for this shelxl refinement is uniquely defined
by the following loop, which should always be used as a source of
symmetry information in preference to the above space-group names.
They are only intended as comments.
;
_shelx_estimated_absorpt_t_min 0.258
_shelx_estimated_absorpt_t_max 0.522

loop_
_space_group_symop_operation_xyz
'x, y, z'
'-y, x-y, z'
'-x+y, -x, z'
'-x, -y, z+1/2'
'y, -x+y, z+1/2'
'x-y, x, z+1/2'

loop_
_atom_site_label
_atom_site_type_symbol
_atom_site_fract_x
_atom_site_fract_y
_atom_site_fract_z
_atom_site_U_iso_or_equiv
_atom_site_adp_type
_atom_site_occupancy
_atom_site_site_symmetry_order
_atom_site_calc_flag
_atom_site_refinement_flags_posn
_atom_site_refinement_flags_adp
_atom_site_refinement_flags_occupancy
_atom_site_disorder_assembly
_atom_site_disorder_group
Au1 Au 0.000000 0.000000 0.000000 0.00404(7) Uani 0.9528(13) 3 d S T P . .
La1 La 0.35848(2) 0.12237(2) -0.02277(7) 0.00346(6) Uani 1 1 d . . . . .
Si1 Si 0.666667 0.333333 -0.6083(3) 0.0042(3) Uani 1 3 d S T P . .
S1 S 0.666667 0.333333 -0.2477(4) 0.0046(3) Uani 1 3 d S T P . .
S2 S 0.88343(11) 0.47373(11) -0.7495(2) 0.00410(17) Uani 1 1 d . . . . .
S3 S 0.17608(9) 0.26476(9) -0.01182(19) 0.00495(14) Uani 1 1 d . . . . .

loop_
_atom_site_aniso_label
_atom_site_aniso_U_11
_atom_site_aniso_U_22
_atom_site_aniso_U_33
_atom_site_aniso_U_23
_atom_site_aniso_U_13
_atom_site_aniso_U_12
Au1 0.00370(8) 0.00370(8) 0.00472(11) 0.000 0.000 0.00185(4)
La1 0.00307(9) 0.00338(9) 0.00402(9) -0.00018(11) -0.00012(11) 0.00168(7)
Si1 0.0044(5) 0.0044(5) 0.0039(7) 0.000 0.000 0.0022(3)
S1 0.0050(4) 0.0050(4) 0.0040(6) 0.000 0.000 0.0025(2)
S2 0.0033(4) 0.0033(4) 0.0052(4) -0.0002(4) 0.0001(4) 0.0013(3)
S3 0.0050(3) 0.0054(4) 0.0050(4) 0.0003(5) 0.0000(4) 0.0030(3)

loop_
_atom_type_symbol
_atom_type_description
_atom_type_scat_dispersion_real
_atom_type_scat_dispersion_imag
_atom_type_scat_source
Au Au -2.0133 8.8022 'International Tables Vol C Tables 4.2.6.8 and 6.1.1.4'
La La -0.2871 2.4523 'International Tables Vol C Tables 4.2.6.8 and 6.1.1.4'
S S 0.1246 0.1234 'International Tables Vol C Tables 4.2.6.8 and 6.1.1.4'
Si Si 0.0817 0.0704 'International Tables Vol C Tables 4.2.6.8 and 6.1.1.4'

loop_
_geom_angle_atom_site_label_1
_geom_angle_atom_site_label_2
_geom_angle_atom_site_label_3
_geom_angle
_geom_angle_site_symmetry_1
_geom_angle_site_symmetry_3
_geom_angle_publ_flag
S3 Au1 S3 119.920(3) 2 . ?
S3 Au1 S3 119.919(3) 2 3 ?
S3 Au1 S3 119.920(3) . 3 ?
S3 Au1 Au1 88.37(3) 2 4_554 ?
S3 Au1 Au1 88.37(3) . 4_554 ?
S3 Au1 Au1 88.37(3) 3 4_554 ?
S3 Au1 Au1 91.63(3) 2 4 ?
S3 Au1 Au1 91.63(3) . 4 ?
S3 Au1 Au1 91.63(3) 3 4 ?
Au1 Au1 Au1 180.0 4_554 4 ?
S3 Au1 La1 176.03(3) 2 . ?
S3 Au1 La1 59.553(19) . . ?
S3 Au1 La1 60.376(19) 3 . ?
Au1 Au1 La1 87.681(7) 4_554 . ?
Au1 Au1 La1 92.319(7) 4 . ?
S3 Au1 La1 60.375(19) 2 3 ?
S3 Au1 La1 176.03(3) . 3 ?
S3 Au1 La1 59.553(19) 3 3 ?
Au1 Au1 La1 87.681(7) 4_554 3 ?
Au1 Au1 La1 92.319(7) 4 3 ?
La1 Au1 La1 119.837(1) . 3 ?
S3 Au1 La1 59.554(19) 2 2 ?
S3 Au1 La1 60.376(19) . 2 ?
S3 Au1 La1 176.03(3) 3 2 ?
Au1 Au1 La1 87.681(7) 4_554 2 ?
Au1 Au1 La1 92.319(7) 4 2 ?
La1 Au1 La1 119.838(1) . 2 ?
La1 Au1 La1 119.838(1) 3 2 ?
S2 La1 S3 138.46(3) 3_666 . ?
S2 La1 S3 109.01(3) 3_666 3 ?
S3 La1 S3 90.90(3) . 3 ?
S2 La1 S3 138.30(3) 3_666 5_554 ?
S3 La1 S3 79.87(3) . 5_554 ?
S3 La1 S3 79.33(3) 3 5_554 ?
S2 La1 S2 70.15(4) 3_666 2_656 ?
S3 La1 S2 72.04(3) . 2_656 ?
S3 La1 S2 142.39(3) 3 2_656 ?
S3 La1 S2 127.55(3) 5_554 2_656 ?
S2 La1 S2 74.97(2) 3_666 6_545 ?
S3 La1 S2 146.20(3) . 6_545 ?
S3 La1 S2 67.71(3) 3 6_545 ?
S3 La1 S2 70.90(3) 5_554 6_545 ?
S2 La1 S2 140.19(2) 2_656 6_545 ?
S2 La1 S3 71.84(3) 3_666 5 ?
S3 La1 S3 77.88(3) . 5 ?
S3 La1 S3 77.39(3) 3 5 ?
S3 La1 S3 147.32(3) 5_554 5 ?
S2 La1 S3 66.52(3) 2_656 5 ?
S2 La1 S3 119.46(3) 6_545 5 ?
S2 La1 S1 71.11(3) 3_666 . ?
S3 La1 S1 110.466(19) . . ?
S3 La1 S1 147.62(3) 3 . ?
S3 La1 S1 80.83(4) 5_554 . ?
S2 La1 S1 69.42(3) 2_656 . ?
S2 La1 S1 81.72(3) 6_545 . ?
S3 La1 S1 129.55(4) 5 . ?
S2 La1 Au1 139.43(2) 3_666 . ?
S3 La1 Au1 45.540(17) . . ?
S3 La1 Au1 45.361(17) 3 . ?
S3 La1 Au1 75.643(19) 5_554 . ?
S2 La1 Au1 109.93(2) 2_656 . ?
S2 La1 Au1 108.943(19) 6_545 . ?
S3 La1 Au1 71.683(18) 5 . ?
S1 La1 Au1 148.80(2) . . ?
S1 Si1 S2 112.59(5) . 3_665 ?
S1 Si1 S2 112.59(5) . . ?
S2 Si1 S2 106.18(6) 3_665 . ?
S1 Si1 S2 112.59(5) . 2_655 ?
S2 Si1 S2 106.18(6) 3_665 2_655 ?
S2 Si1 S2 106.18(6) . 2_655 ?
Si1 S1 La1 114.82(3) . 2_655 ?
Si1 S1 La1 114.82(3) . 3_665 ?
La1 S1 La1 103.63(4) 2_655 3_665 ?
Si1 S1 La1 114.82(3) . . ?
La1 S1 La1 103.63(4) 2_655 . ?
La1 S1 La1 103.63(4) 3_665 . ?
Si1 S2 La1 93.66(4) . 2_654 ?
Si1 S2 La1 90.00(4) . 3_664 ?
La1 S2 La1 110.92(4) 2_654 3_664 ?
Si1 S2 La1 123.99(6) . 5_664 ?
La1 S2 La1 136.73(4) 2_654 5_664 ?
La1 S2 La1 91.38(3) 3_664 5_664 ?
Au1 S3 La1 74.91(2) . . ?
Au1 S3 La1 74.26(2) . 2 ?
La1 S3 La1 148.98(3) . 2 ?
Au1 S3 La1 105.04(4) . 6 ?
La1 S3 La1 95.94(3) . 6 ?
La1 S3 La1 95.22(3) 2 6 ?
Au1 S3 La1 107.62(4) . 6_554 ?
La1 S3 La1 93.35(3) . 6_554 ?
La1 S3 La1 92.69(3) 2 6_554 ?
La1 S3 La1 147.32(3) 6 6_554 ?

loop_
_geom_bond_atom_site_label_1
_geom_bond_atom_site_label_2
_geom_bond_distance
_geom_bond_site_symmetry_2
_geom_bond_publ_flag
Au1 S3 2.4239(9) 2 ?
Au1 S3 2.4239(9) . ?
Au1 S3 2.4240(9) 3 ?
Au1 Au1 2.9125(7) 4_554 ?
Au1 Au1 2.9125(7) 4 ?
Au1 La1 3.2789(5) . ?
Au1 La1 3.2789(5) 3 ?
Au1 La1 3.2789(5) 2 ?
La1 S2 2.9109(11) 3_666 ?
La1 S3 2.9278(9) . ?
La1 S3 2.9613(9) 3 ?
La1 S3 2.9739(13) 5_554 ?
La1 S2 3.0445(11) 2_656 ?
La1 S2 3.0818(11) 6_545 ?
La1 S3 3.0962(13) 5 ?
La1 S1 3.1211(10) . ?
Si1 S1 2.100(3) . ?
Si1 S2 2.1410(13) 3_665 ?
Si1 S2 2.1410(13) . ?
Si1 S2 2.1410(13) 2_655 ?
